data_4101278
loop_
_publ_author_name
'Ishikawa, Hayato'
'Elliott, Gregory I'
'Velcicky, Juraj'
'Choi, Younggi'
'Boger, Dale L'

_publ_section_title
;
 Total synthesis of (-)- and ent-(+)-vindoline and related alkaloids.
;
_journal_issue 32
_journal_name_full 'Journal of the American Chemical Society'
_journal_page_first 10596
_journal_page_last 10612
_journal_paper_doi 10.1021/ja061256t
_journal_volume 128
_journal_year 2006
_chemical_formula_sum 'C31 H46 N2 O4 S Si'
_chemical_formula_weight 570.85
_chemical_name_systematic
; 
 ? 
;
_space_group_IT_number 19
_symmetry_cell_setting orthorhombic
_symmetry_space_group_name_Hall 'P 2ac 2ab'
_symmetry_space_group_name_H-M 'P 21 21 21'
_atom_sites_solution_hydrogens geom
_atom_sites_solution_primary direct
_atom_sites_solution_secondary difmap
_audit_creation_method SHELXL-97
_cell_angle_alpha 90.00
_cell_angle_beta 90.00
_cell_angle_gamma 90.00
_cell_formula_units_Z 4
_cell_length_a 11.485(2)
_cell_length_b 13.835(3)
_cell_length_c 19.763(4)
_cell_measurement_reflns_used 3730
_cell_measurement_temperature 173(2)
_cell_measurement_theta_max 21.5
_cell_measurement_theta_min 2.8
_cell_volume 3140.2(11)
_computing_cell_refinement 'Bruker SAINT+'
_computing_data_collection 'Bruker SMART'
_computing_data_reduction 'Bruker SAINT+'
_computing_molecular_graphics 'Bruker SHELXTL'
_computing_publication_material 'Bruker SHELXTL'
_computing_structure_refinement 'SHELXL-97 (Sheldrick, 1997)'
_computing_structure_solution 'SHELXS-97 (Sheldrick, 1997)'
_diffrn_ambient_temperature 173(2)
_diffrn_measured_fraction_theta_full 0.951
_diffrn_measured_fraction_theta_max 0.951
_diffrn_measurement_device_type 'CCD area detector'
_diffrn_measurement_method 'phi and omega scans'
_diffrn_radiation_monochromator graphite
_diffrn_radiation_source 'normal-focus sealed tube'
_diffrn_radiation_type MoK\a
_diffrn_radiation_wavelength 0.71073
_diffrn_reflns_av_R_equivalents 0.0527
_diffrn_reflns_av_sigmaI/netI 0.0589
_diffrn_reflns_limit_h_max 13
_diffrn_reflns_limit_h_min -13
_diffrn_reflns_limit_k_max 15
_diffrn_reflns_limit_k_min -15
_diffrn_reflns_limit_l_max 20
_diffrn_reflns_limit_l_min -21
_diffrn_reflns_number 13001
_diffrn_reflns_theta_full 24.00
_diffrn_reflns_theta_max 24.00
_diffrn_reflns_theta_min 1.80
_diffrn_standards_decay_% 1
_exptl_absorpt_coefficient_mu 0.178
_exptl_absorpt_correction_T_max 0.9790
_exptl_absorpt_correction_T_min 0.9552
_exptl_absorpt_correction_type multi-scan
_exptl_absorpt_process_details 'SADABS (Sheldrick, 1999)'
_exptl_crystal_colour Colorless
_exptl_crystal_density_diffrn 1.207
_exptl_crystal_density_meas 0
_exptl_crystal_density_method 'not measured'
_exptl_crystal_description Parallelepiped
_exptl_crystal_F_000 1232
_exptl_crystal_size_max 0.26
_exptl_crystal_size_mid 0.21
_exptl_crystal_size_min 0.12
_refine_diff_density_max 0.819
_refine_diff_density_min -0.409
_refine_diff_density_rms 0.106
_refine_ls_abs_structure_details 'Flack H D (1983), Acta Cryst. A39, 876-881'
_refine_ls_abs_structure_Flack -0.1(3)
_refine_ls_extinction_method none
_refine_ls_goodness_of_fit_ref 1.217
_refine_ls_hydrogen_treatment constr
_refine_ls_matrix_type full
_refine_ls_number_parameters 310
_refine_ls_number_reflns 4305
_refine_ls_number_restraints 18
_refine_ls_restrained_S_all 1.227
_refine_ls_R_factor_all 0.1349
_refine_ls_R_factor_gt 0.1160
_refine_ls_shift/su_max 0.019
_refine_ls_shift/su_mean 0.009
_refine_ls_structure_factor_coef Fsqd
_refine_ls_weighting_details 'calc w=1/[\s^2^(Fo^2^)+(0.2000P)^2^+0.0000P] where P=(Fo^2^+2Fc^2^)/3'
_refine_ls_weighting_scheme calc
_refine_ls_wR_factor_gt 0.3026
_refine_ls_wR_factor_ref 0.3222
_reflns_number_gt 3412
_reflns_number_total 4305
_reflns_threshold_expression >2sigma(I)
_cod_data_source_file ja061256trom20060221_080309.cif
_cod_data_source_block hish
_cod_depositor_comments
;
The following automatic conversions were performed:
'_symmetry_cell_setting' value 'Orthorhombic' changed to 'orthorhombic'
according to '/home/saulius/struct/CIF-dictionaries/cif_core.dic'
dictionary named 'cif_core.dic' version 2.4.1 from
2010-06-29.

'_exptl_absorpt_correction_type' value 'Multi-scan' changed
to 'multi-scan' according to
'/home/saulius/struct/CIF-dictionaries/cif_core.dic' dictionary named
'cif_core.dic' version 2.4.1 from 2010-06-29.

Automatic conversion script
Id: cif_fix_enum 1527 2010-12-29 10:47:43Z saulius 
;
_cod_original_sg_symbol_H-M P2(1)2(1)2(1)
_cod_database_code 4101278

loop_
_symmetry_equiv_pos_as_xyz
'x, y, z'
'-x+1/2, -y, z+1/2'
'-x, y+1/2, -z+1/2'
'x+1/2, -y+1/2, -z'

loop_
_atom_site_label
_atom_site_type_symbol
_atom_site_fract_x
_atom_site_fract_y
_atom_site_fract_z
_atom_site_U_iso_or_equiv
_atom_site_adp_type
_atom_site_occupancy
_atom_site_symmetry_multiplicity
_atom_site_calc_flag
_atom_site_refinement_flags
S1 S 0.57593(19) 0.09954(16) 0.64405(10) 0.0675(6) Uani 1 1 d .
Si1 Si 0.68478(19) -0.16656(16) 0.58984(12) 0.0635(6) Uani 1 1 d D
O1 O 0.3274(4) 0.0970(3) 0.4569(2) 0.0483(11) Uani 1 1 d .
O2 O 0.1087(5) 0.0801(4) 0.3992(3) 0.0724(16) Uani 1 1 d .
O3 O 0.1919(5) 0.0390(5) 0.3027(3) 0.0847(19) Uani 1 1 d .
O4 O 0.5888(5) -0.0892(4) 0.5637(3) 0.0722(16) Uani 1 1 d .
N1 N 0.3905(5) 0.2478(4) 0.3140(3) 0.0566(16) Uani 1 1 d .
N2 N 0.4804(5) 0.1454(4) 0.5292(3) 0.0489(15) Uani 1 1 d .
C1 C 0.6068(6) 0.3535(4) 0.4277(4) 0.0494(18) Uani 1 1 d .
H1 H 0.6228 0.3518 0.4748 0.059 Uiso 1 1 calc R
C2 C 0.6743(6) 0.4066(5) 0.3853(4) 0.063(2) Uani 1 1 d .
H2 H 0.7395 0.4407 0.4026 0.075 Uiso 1 1 calc R
C3 C 0.6483(6) 0.4111(6) 0.3167(4) 0.064(2) Uani 1 1 d .
H3 H 0.6964 0.4491 0.2880 0.077 Uiso 1 1 calc R
C4 C 0.5512(6) 0.3606(6) 0.2875(4) 0.062(2) Uani 1 1 d .
H4 H 0.5332 0.3655 0.2407 0.074 Uiso 1 1 calc R
C5 C 0.4874(7) 0.3062(5) 0.3295(4) 0.055(2) Uani 1 1 d .
C6 C 0.5130(6) 0.3013(4) 0.4007(4) 0.0460(17) Uani 1 1 d .
C7 C 0.4196(6) 0.2406(4) 0.4335(3) 0.0477(18) Uani 1 1 d .
C8 C 0.3324(6) 0.2190(5) 0.3760(4) 0.0483(18) Uani 1 1 d .
H8 H 0.2581 0.2555 0.3825 0.058 Uiso 1 1 calc R
C9 C 0.3705(6) 0.2844(4) 0.4989(4) 0.0508(18) Uani 1 1 d .
H9A H 0.3839 0.3551 0.4999 0.061 Uiso 1 1 calc R
H9B H 0.2857 0.2722 0.5022 0.061 Uiso 1 1 calc R
C10 C 0.4343(6) 0.2356(5) 0.5563(4) 0.0518(19) Uani 1 1 d .
H10A H 0.4985 0.2772 0.5728 0.062 Uiso 1 1 calc R
H10B H 0.3805 0.2226 0.5943 0.062 Uiso 1 1 calc R
C11 C 0.4444(6) 0.1362(4) 0.4593(4) 0.0458(17) Uani 1 1 d .
C12 C 0.5110(6) 0.0647(4) 0.4132(3) 0.0470(17) Uani 1 1 d .
C13 C 0.4220(6) 0.0482(5) 0.3592(4) 0.0559(19) Uani 1 1 d .
H13A H 0.4039 -0.0214 0.3543 0.067 Uiso 1 1 calc R
H13B H 0.4487 0.0739 0.3151 0.067 Uiso 1 1 calc R
C14 C 0.3132(6) 0.1063(4) 0.3865(3) 0.0478(17) Uani 1 1 d .
C15 C 0.5444(5) 0.0800(5) 0.5637(3) 0.0464(17) Uani 1 1 d .
C16 C 0.5924(6) -0.0063(5) 0.5230(3) 0.0494(18) Uani 1 1 d .
H16 H 0.6751 0.0073 0.5103 0.059 Uiso 1 1 calc R
C17 C 0.5238(7) -0.0294(5) 0.4594(4) 0.058(2) Uani 1 1 d .
H17A H 0.4455 -0.0536 0.4720 0.070 Uiso 1 1 calc R
H17B H 0.5641 -0.0809 0.4337 0.070 Uiso 1 1 calc R
C18 C 0.3222(8) 0.2701(7) 0.2550(4) 0.073(2) Uani 1 1 d .
H18A H 0.2777 0.3295 0.2630 0.088 Uiso 1 1 calc R
H18B H 0.2685 0.2167 0.2457 0.088 Uiso 1 1 calc R
H18C H 0.3740 0.2794 0.2161 0.088 Uiso 1 1 calc R
C19 C 0.1919(7) 0.0721(4) 0.3642(4) 0.055(2) Uani 1 1 d .
C20 C 0.0754(10) 0.0102(9) 0.2791(7) 0.116(4) Uani 1 1 d .
H20A H 0.0732 -0.0601 0.2728 0.139 Uiso 1 1 calc R
H20B H 0.0584 0.0423 0.2360 0.139 Uiso 1 1 calc R
H20C H 0.0171 0.0290 0.3128 0.139 Uiso 1 1 calc R
C21 C 0.6309(6) 0.0964(6) 0.3874(4) 0.059(2) Uani 1 1 d .
H21A H 0.6199 0.1503 0.3551 0.071 Uiso 1 1 calc R
H21B H 0.6762 0.1216 0.4262 0.071 Uiso 1 1 calc R
C22 C 0.6998(8) 0.0208(7) 0.3540(4) 0.076(3) Uani 1 1 d .
H22A H 0.7236 -0.0276 0.3874 0.091 Uiso 1 1 calc R
H22B H 0.7692 0.0498 0.3334 0.091 Uiso 1 1 calc R
H22C H 0.6528 -0.0102 0.3188 0.091 Uiso 1 1 calc R
C23 C 0.6764(12) -0.2631(7) 0.5230(5) 0.134(5) Uiso 1 1 d D
H23 H 0.5955 -0.2527 0.5059 0.160 Uiso 1 1 calc R
C24 C 0.6693(17) -0.3608(10) 0.5443(10) 0.186(7) Uiso 1 1 d D
H24A H 0.6250 -0.3645 0.5866 0.223 Uiso 1 1 calc R
H24B H 0.7479 -0.3863 0.5516 0.223 Uiso 1 1 calc R
H24C H 0.6300 -0.3991 0.5094 0.223 Uiso 1 1 calc R
C25 C 0.7436(12) -0.2483(10) 0.4608(6) 0.128(4) Uiso 1 1 d D
H25A H 0.7458 -0.1792 0.4500 0.154 Uiso 1 1 calc R
H25B H 0.7067 -0.2836 0.4235 0.154 Uiso 1 1 calc R
H25C H 0.8231 -0.2722 0.4673 0.154 Uiso 1 1 calc R
C26 C 0.6201(9) -0.2023(11) 0.6741(6) 0.140(5) Uiso 1 1 d D
H26 H 0.6083 -0.1370 0.6947 0.168 Uiso 1 1 calc R
C27 C 0.6758(17) -0.2506(16) 0.7290(9) 0.224(10) Uiso 1 1 d D
H27A H 0.7588 -0.2342 0.7294 0.269 Uiso 1 1 calc R
H27B H 0.6666 -0.3206 0.7237 0.269 Uiso 1 1 calc R
H27C H 0.6401 -0.2302 0.7717 0.269 Uiso 1 1 calc R
C28 C 0.4968(10) -0.2345(9) 0.6678(7) 0.111(4) Uiso 1 1 d D
H28A H 0.4598 -0.2007 0.6300 0.133 Uiso 1 1 calc R
H28B H 0.4549 -0.2198 0.7098 0.133 Uiso 1 1 calc R
H28C H 0.4946 -0.3044 0.6596 0.133 Uiso 1 1 calc R
C29 C 0.8377(9) -0.1170(8) 0.5838(6) 0.119(4) Uiso 1 1 d D
H29 H 0.8651 -0.1023 0.5369 0.143 Uiso 1 1 calc R
C30 C 0.8540(15) -0.0416(10) 0.6315(7) 0.166(6) Uiso 1 1 d D
H30A H 0.8057 0.0140 0.6188 0.199 Uiso 1 1 calc R
H30B H 0.9361 -0.0223 0.6319 0.199 Uiso 1 1 calc R
H30C H 0.8314 -0.0642 0.6766 0.199 Uiso 1 1 calc R
C31 C 0.914(2) -0.183(2) 0.6231(14) 0.327(16) Uiso 1 1 d D
H31A H 0.9092 -0.2482 0.6038 0.393 Uiso 1 1 calc R
H31B H 0.8880 -0.1845 0.6703 0.393 Uiso 1 1 calc R
H31C H 0.9944 -0.1600 0.6209 0.393 Uiso 1 1 calc R

loop_
_atom_site_aniso_label
_atom_site_aniso_U_11
_atom_site_aniso_U_22
_atom_site_aniso_U_33
_atom_site_aniso_U_23
_atom_site_aniso_U_13
_atom_site_aniso_U_12
S1 0.0705(12) 0.0874(12) 0.0447(12) 0.0108(10) 0.0007(10) -0.0226(11)
Si1 0.0513(10) 0.0695(12) 0.0696(16) 0.0109(10) 0.0020(11) 0.0037(9)
O1 0.051(2) 0.046(2) 0.048(3) -0.011(2) 0.003(2) -0.0009(19)
O2 0.063(3) 0.079(3) 0.075(4) -0.009(3) -0.008(3) -0.001(3)
O3 0.049(3) 0.117(5) 0.088(4) -0.030(4) -0.022(3) 0.005(3)
O4 0.063(3) 0.068(3) 0.086(4) 0.021(3) -0.001(3) -0.019(3)
N1 0.054(3) 0.062(3) 0.054(4) 0.006(3) -0.009(3) 0.002(3)
N2 0.054(3) 0.058(3) 0.035(3) -0.009(2) 0.016(3) -0.016(3)
C1 0.057(4) 0.044(3) 0.047(4) 0.006(3) 0.012(4) 0.010(3)
C2 0.048(4) 0.062(4) 0.077(6) 0.004(4) 0.001(4) -0.007(3)
C3 0.051(4) 0.076(5) 0.067(5) 0.020(4) 0.015(4) -0.007(4)
C4 0.059(4) 0.080(5) 0.045(5) 0.019(4) 0.014(4) 0.015(4)
C5 0.057(4) 0.052(4) 0.056(5) 0.002(3) 0.006(4) 0.018(3)
C6 0.044(3) 0.049(3) 0.045(4) 0.002(3) 0.008(3) 0.011(3)
C7 0.053(4) 0.038(3) 0.052(4) -0.014(3) -0.004(4) 0.007(3)
C8 0.041(3) 0.049(3) 0.055(5) 0.001(3) 0.002(3) 0.010(3)
C9 0.047(3) 0.047(3) 0.059(5) 0.001(3) 0.021(4) -0.009(3)
C10 0.064(4) 0.048(3) 0.044(4) -0.011(3) 0.019(4) -0.018(3)
C11 0.056(4) 0.042(3) 0.040(4) 0.005(3) -0.009(3) 0.001(3)
C12 0.052(4) 0.047(3) 0.042(4) -0.008(3) -0.005(3) 0.012(3)
C13 0.061(4) 0.050(3) 0.057(5) -0.017(3) 0.006(4) 0.004(3)
C14 0.053(3) 0.047(3) 0.044(4) -0.013(3) 0.003(3) 0.007(3)
C15 0.043(3) 0.051(4) 0.045(4) 0.009(3) 0.010(3) 0.002(3)
C16 0.037(3) 0.061(4) 0.051(5) 0.003(3) -0.010(3) -0.004(3)
C17 0.063(4) 0.044(3) 0.067(5) -0.010(3) -0.006(4) 0.008(3)
C18 0.071(5) 0.090(6) 0.059(6) 0.007(4) -0.006(5) 0.020(5)
C19 0.069(4) 0.034(3) 0.061(5) -0.006(3) 0.008(4) 0.014(3)
C20 0.103(7) 0.099(7) 0.144(10) -0.017(7) -0.058(8) -0.004(6)
C21 0.047(4) 0.092(5) 0.038(4) 0.004(4) 0.000(3) 0.013(4)
C22 0.070(5) 0.095(6) 0.062(6) -0.013(5) 0.013(5) 0.009(5)

loop_
_atom_type_symbol
_atom_type_description
_atom_type_scat_dispersion_real
_atom_type_scat_dispersion_imag
_atom_type_scat_source
C C 0.0033 0.0016 'International Tables Vol C Tables 4.2.6.8 and 6.1.1.4'
H H 0.0000 0.0000 'International Tables Vol C Tables 4.2.6.8 and 6.1.1.4'
N N 0.0061 0.0033 'International Tables Vol C Tables 4.2.6.8 and 6.1.1.4'
O O 0.0106 0.0060 'International Tables Vol C Tables 4.2.6.8 and 6.1.1.4'
Si Si 0.0817 0.0704 'International Tables Vol C Tables 4.2.6.8 and 6.1.1.4'
S S 0.1246 0.1234 'International Tables Vol C Tables 4.2.6.8 and 6.1.1.4'

loop_
_geom_angle_atom_site_label_1
_geom_angle_atom_site_label_2
_geom_angle_atom_site_label_3
_geom_angle
O4 Si1 C23 102.1(5)
O4 Si1 C26 100.7(4)
C23 Si1 C26 114.4(6)
O4 Si1 C29 111.9(4)
C23 Si1 C29 105.2(5)
C26 Si1 C29 121.0(5)
C14 O1 C11 96.1(5)
C19 O3 C20 113.1(8)
C16 O4 Si1 134.7(5)
C5 N1 C18 118.9(6)
C5 N1 C8 109.6(6)
C18 N1 C8 119.5(6)
C15 N2 C11 125.3(6)
C15 N2 C10 125.9(6)
C11 N2 C10 108.7(5)
C2 C1 C6 118.9(7)
C1 C2 C3 120.3(7)
C2 C3 C4 122.4(7)
C5 C4 C3 116.7(7)
C4 C5 N1 128.2(7)
C4 C5 C6 121.4(7)
N1 C5 C6 110.4(6)
C1 C6 C5 120.3(6)
C1 C6 C7 132.0(7)
C5 C6 C7 107.5(6)
C6 C7 C9 113.8(5)
C6 C7 C8 104.6(5)
C9 C7 C8 117.2(6)
C6 C7 C11 121.7(5)
C9 C7 C11 99.1(5)
C8 C7 C11 100.3(5)
N1 C8 C7 105.7(5)
N1 C8 C14 116.3(5)
C7 C8 C14 100.6(5)
C10 C9 C7 106.1(5)
N2 C10 C9 106.5(5)
N2 C11 O1 109.2(5)
N2 C11 C12 118.5(5)
O1 C11 C12 101.5(5)
N2 C11 C7 106.5(5)
O1 C11 C7 99.6(5)
C12 C11 C7 119.4(6)
C13 C12 C21 114.9(6)
C13 C12 C11 100.4(5)
C21 C12 C11 117.2(6)
C13 C12 C17 110.3(6)
C21 C12 C17 109.9(6)
C11 C12 C17 103.3(5)
C12 C13 C14 102.7(5)
O1 C14 C19 111.2(6)
O1 C14 C13 101.5(5)
C19 C14 C13 117.6(5)
O1 C14 C8 101.7(5)
C19 C14 C8 113.0(5)
C13 C14 C8 110.2(5)
N2 C15 C16 116.8(6)
N2 C15 S1 119.7(5)
C16 C15 S1 123.3(5)
O4 C16 C17 106.7(5)
O4 C16 C15 109.0(5)
C17 C16 C15 114.2(6)
C16 C17 C12 110.4(5)
O2 C19 O3 125.4(7)
O2 C19 C14 122.4(7)
O3 C19 C14 112.1(7)
C22 C21 C12 115.5(7)
C24 C23 C25 114.4(12)
C24 C23 Si1 118.2(10)
C25 C23 Si1 117.6(8)
C27 C26 C28 110.4(13)
C27 C26 Si1 128.1(11)
C28 C26 Si1 112.2(8)
C30 C29 C31 91.7(15)
C30 C29 Si1 110.4(10)
C31 C29 Si1 106.9(13)

loop_
_geom_bond_atom_site_label_1
_geom_bond_atom_site_label_2
_geom_bond_distance
S1 C15 1.652(7)
Si1 O4 1.621(6)
Si1 C23 1.881(10)
Si1 C26 1.889(11)
Si1 C29 1.889(10)
O1 C14 1.406(8)
O1 C11 1.450(8)
O2 C19 1.185(9)
O3 C19 1.298(9)
O3 C20 1.472(12)
O4 C16 1.402(8)
N1 C5 1.410(10)
N1 C18 1.438(10)
N1 C8 1.452(9)
N2 C15 1.349(8)
N2 C11 1.448(9)
N2 C10 1.458(8)
C1 C2 1.357(10)
C1 C6 1.401(9)
C2 C3 1.390(11)
C3 C4 1.437(11)
C4 C5 1.339(10)
C5 C6 1.439(10)
C6 C7 1.509(10)
C7 C9 1.534(9)
C7 C8 1.544(9)
C7 C11 1.557(9)
C8 C14 1.588(9)
C9 C10 1.510(10)
C11 C12 1.548(9)
C12 C13 1.494(10)
C12 C21 1.532(10)
C12 C17 1.597(10)
C13 C14 1.581(9)
C14 C19 1.536(10)
C15 C16 1.541(9)
C16 C17 1.518(10)
C21 C22 1.469(11)
C23 C24 1.417(13)
C23 C25 1.466(12)
C26 C27 1.425(14)
C26 C28 1.490(12)
C29 C30 1.417(13)
C29 C31 1.483(15)

loop_
_geom_torsion_atom_site_label_1
_geom_torsion_atom_site_label_2
_geom_torsion_atom_site_label_3
_geom_torsion_atom_site_label_4
_geom_torsion
C23 Si1 O4 C16 -92.7(8)
C26 Si1 O4 C16 149.3(7)
C29 Si1 O4 C16 19.3(8)
C6 C1 C2 C3 2.0(10)
C1 C2 C3 C4 -0.4(11)
C2 C3 C4 C5 -1.5(11)
C3 C4 C5 N1 -178.2(7)
C3 C4 C5 C6 1.9(10)
C18 N1 C5 C4 -24.6(11)
C8 N1 C5 C4 -167.3(7)
C18 N1 C5 C6 155.3(6)
C8 N1 C5 C6 12.7(7)
C2 C1 C6 C5 -1.6(9)
C2 C1 C6 C7 -176.5(7)
C4 C5 C6 C1 -0.4(10)
N1 C5 C6 C1 179.7(6)
C4 C5 C6 C7 175.6(6)
N1 C5 C6 C7 -4.4(7)
C1 C6 C7 C9 41.2(9)
C5 C6 C7 C9 -134.1(6)
C1 C6 C7 C8 170.4(6)
C5 C6 C7 C8 -4.9(6)
C1 C6 C7 C11 -77.3(9)
C5 C6 C7 C11 107.4(7)
C5 N1 C8 C7 -15.3(7)
C18 N1 C8 C7 -157.7(6)
C5 N1 C8 C14 -125.9(6)
C18 N1 C8 C14 91.7(8)
C6 C7 C8 N1 12.1(6)
C9 C7 C8 N1 139.2(6)
C11 C7 C8 N1 -114.8(5)
C6 C7 C8 C14 133.5(5)
C9 C7 C8 C14 -99.4(6)
C11 C7 C8 C14 6.6(6)
C6 C7 C9 C10 -97.5(6)
C8 C7 C9 C10 140.0(6)
C11 C7 C9 C10 33.3(6)
C15 N2 C10 C9 179.3(6)
C11 N2 C10 C9 -1.7(7)
C7 C9 C10 N2 -21.1(7)
C15 N2 C11 O1 96.0(7)
C10 N2 C11 O1 -83.0(6)
C15 N2 C11 C12 -19.4(9)
C10 N2 C11 C12 161.6(6)
C15 N2 C11 C7 -157.3(6)
C10 N2 C11 C7 23.7(7)
C14 O1 C11 N2 174.2(5)
C14 O1 C11 C12 -60.0(5)
C14 O1 C11 C7 62.9(5)
C6 C7 C11 N2 90.7(7)
C9 C7 C11 N2 -34.8(6)
C8 C7 C11 N2 -154.8(5)
C6 C7 C11 O1 -155.9(6)
C9 C7 C11 O1 78.7(5)
C8 C7 C11 O1 -41.4(6)
C6 C7 C11 C12 -46.8(9)
C9 C7 C11 C12 -172.2(6)
C8 C7 C11 C12 67.7(7)
N2 C11 C12 C13 158.4(6)
O1 C11 C12 C13 38.9(6)
C7 C11 C12 C13 -69.1(7)
N2 C11 C12 C21 -76.5(8)
O1 C11 C12 C21 164.0(5)
C7 C11 C12 C21 55.9(8)
N2 C11 C12 C17 44.5(7)
O1 C11 C12 C17 -75.0(6)
C7 C11 C12 C17 176.9(6)
C21 C12 C13 C14 -131.5(6)
C11 C12 C13 C14 -4.9(6)
C17 C12 C13 C14 103.6(6)
C11 O1 C14 C19 -178.7(5)
C11 O1 C14 C13 55.5(5)
C11 O1 C14 C8 -58.2(5)
C12 C13 C14 O1 -31.5(6)
C12 C13 C14 C19 -153.0(6)
C12 C13 C14 C8 75.6(7)
N1 C8 C14 O1 144.8(5)
C7 C8 C14 O1 31.3(6)
N1 C8 C14 C19 -96.0(7)
C7 C8 C14 C19 150.5(6)
N1 C8 C14 C13 37.8(8)
C7 C8 C14 C13 -75.8(6)
C11 N2 C15 C16 6.1(9)
C10 N2 C15 C16 -175.0(6)
C11 N2 C15 S1 -178.5(5)
C10 N2 C15 S1 0.3(9)
Si1 O4 C16 C17 113.9(7)
Si1 O4 C16 C15 -122.4(6)
N2 C15 C16 O4 -143.1(6)
S1 C15 C16 O4 41.7(7)
N2 C15 C16 C17 -24.0(8)
S1 C15 C16 C17 160.8(5)
O4 C16 C17 C12 173.8(6)
C15 C16 C17 C12 53.4(8)
C13 C12 C17 C16 -167.2(6)
C21 C12 C17 C16 65.1(8)
C11 C12 C17 C16 -60.7(7)
C20 O3 C19 O2 -0.5(11)
C20 O3 C19 C14 -177.3(7)
O1 C14 C19 O2 31.9(8)
C13 C14 C19 O2 148.2(7)
C8 C14 C19 O2 -81.6(8)
O1 C14 C19 O3 -151.3(6)
C13 C14 C19 O3 -34.9(8)
C8 C14 C19 O3 95.2(7)
C13 C12 C21 C22 -72.8(8)
C11 C12 C21 C22 169.7(6)
C17 C12 C21 C22 52.3(9)
O4 Si1 C23 C24 -132.7(13)
C26 Si1 C23 C24 -24.9(15)
C29 Si1 C23 C24 110.3(14)
O4 Si1 C23 C25 83.4(11)
C26 Si1 C23 C25 -168.7(9)
C29 Si1 C23 C25 -33.5(11)
O4 Si1 C26 C27 -163.7(16)
C23 Si1 C26 C27 87.6(17)
C29 Si1 C26 C27 -39.9(18)
O4 Si1 C26 C28 53.1(11)
C23 Si1 C26 C28 -55.6(12)
C29 Si1 C26 C28 176.9(9)
O4 Si1 C29 C30 68.8(10)
C23 Si1 C29 C30 178.9(10)
C26 Si1 C29 C30 -49.6(12)
O4 Si1 C29 C31 167.2(14)
C23 Si1 C29 C31 -82.7(15)
C26 Si1 C29 C31 48.7(15)

loop_
_cod_related_entry_id
_cod_related_entry_database
_cod_related_entry_code
1 ChemSpider 30660006
